data_7008872
loop_
_publ_author_name
'Weisheit, Thomas'
'Escudero, Daniel'
'Petzold, Holm'
'G\"orls, Helmar'
'Gonz\'alez, Leticia'
'Weigand, Wolfgang'

_publ_section_title
;
 Photochemical behavior of (diphosphine)(\h(2)-tolane)Pt(0) complexes.
 Part A: Experimental considerations in solution and in the solid state.
;
_journal_issue 40
_journal_name_full 'Dalton transactions (Cambridge, England : 2003)'
_journal_page_first 9493
_journal_page_last 9504
_journal_paper_doi 10.1039/b925562a
_journal_volume 39
_journal_year 2010
_chemical_formula_moiety 'C48 H42 P2 Pt, C6 H6'
_chemical_formula_sum 'C54 H48 P2 Pt'
_chemical_formula_weight 953.95
_chemical_name_systematic
;
?
;
_space_group_IT_number 2
_symmetry_cell_setting triclinic
_symmetry_space_group_name_Hall '-P 1'
_symmetry_space_group_name_H-M 'P -1'
_atom_sites_solution_hydrogens geom
_atom_sites_solution_primary direct
_atom_sites_solution_secondary difmap
_audit_creation_method SHELXL-97
_cell_angle_alpha 91.791(2)
_cell_angle_beta 107.389(2)
_cell_angle_gamma 103.098(2)
_cell_formula_units_Z 2
_cell_length_a 11.6006(5)
_cell_length_b 12.9579(5)
_cell_length_c 15.4685(5)
_cell_measurement_reflns_used 15688
_cell_measurement_temperature 183(2)
_cell_measurement_theta_max 27.47
_cell_measurement_theta_min 1.62
_cell_volume 2148.93(15)
_computing_cell_refinement DENZO
_computing_data_collection COLLECT
_computing_data_reduction DENZO
_computing_molecular_graphics SHELXTL/PC
_computing_publication_material SHELXL-97
_computing_structure_refinement 'SHELXL-97 (Sheldrick, 1997)'
_computing_structure_solution 'SHELXS-97 (Sheldrick, 1990)'
_diffrn_ambient_temperature 183(2)
_diffrn_measured_fraction_theta_full 0.993
_diffrn_measured_fraction_theta_max 0.993
_diffrn_measurement_device_type KappaCCD
_diffrn_measurement_method 'phi- + omega-scan'
_diffrn_radiation_monochromator graphite
_diffrn_radiation_source 'fine-focus sealed tube'
_diffrn_radiation_type MoK\a
_diffrn_radiation_wavelength 0.71073
_diffrn_reflns_av_R_equivalents 0.0470
_diffrn_reflns_av_sigmaI/netI 0.0962
_diffrn_reflns_limit_h_max 15
_diffrn_reflns_limit_h_min -14
_diffrn_reflns_limit_k_max 16
_diffrn_reflns_limit_k_min -16
_diffrn_reflns_limit_l_max 20
_diffrn_reflns_limit_l_min -19
_diffrn_reflns_number 15688
_diffrn_reflns_theta_full 27.47
_diffrn_reflns_theta_max 27.47
_diffrn_reflns_theta_min 1.62
_exptl_absorpt_coefficient_mu 3.376
_exptl_absorpt_correction_type none
_exptl_crystal_colour 'light yellow'
_exptl_crystal_density_diffrn 1.474
_exptl_crystal_density_method 'not measured'
_exptl_crystal_description prism
_exptl_crystal_F_000 960
_exptl_crystal_size_max 0.06
_exptl_crystal_size_mid 0.06
_exptl_crystal_size_min 0.05
_refine_diff_density_max 1.657
_refine_diff_density_min -1.741
_refine_diff_density_rms 0.160
_refine_ls_extinction_method none
_refine_ls_goodness_of_fit_ref 1.011
_refine_ls_hydrogen_treatment constr
_refine_ls_matrix_type full
_refine_ls_number_parameters 516
_refine_ls_number_reflns 9765
_refine_ls_number_restraints 0
_refine_ls_restrained_S_all 1.011
_refine_ls_R_factor_all 0.0827
_refine_ls_R_factor_gt 0.0526
_refine_ls_shift/su_max 0.001
_refine_ls_shift/su_mean 0.000
_refine_ls_structure_factor_coef Fsqd
_refine_ls_weighting_details 'calc w=1/[\s^2^(Fo^2^)+(0.0637P)^2^+0.0000P] where P=(Fo^2^+2Fc^2^)/3'
_refine_ls_weighting_scheme calc
_refine_ls_wR_factor_gt 0.1113
_refine_ls_wR_factor_ref 0.1226
_reflns_number_gt 7398
_reflns_number_total 9765
_reflns_threshold_expression >2sigma(I)
_cod_data_source_file B925562A.TXT
_cod_data_source_block FO3804
_cod_depositor_comments
;
The following automatic conversions were performed:
'_exptl_absorpt_correction_type' value 'NONE' changed to 'none' according
to '/home/saulius/struct/CIF-dictionaries/cif_core.dic' dictionary named
'cif_core.dic' version 2.4.1 from 2010-06-29.

Automatic conversion script
Id: cif_fix_enum 1527 2010-12-29 10:47:43Z saulius 
;
_cod_original_cell_volume 2148.93(14)
_cod_database_code 7008872

loop_
_symmetry_equiv_pos_as_xyz
'x, y, z'
'-x, -y, -z'

loop_
_atom_site_label
_atom_site_type_symbol
_atom_site_fract_x
_atom_site_fract_y
_atom_site_fract_z
_atom_site_U_iso_or_equiv
_atom_site_adp_type
_atom_site_occupancy
_atom_site_symmetry_multiplicity
_atom_site_calc_flag
_atom_site_refinement_flags
_atom_site_disorder_assembly
_atom_site_disorder_group
Pt1 Pt 0.73795(2) 0.233384(18) 0.700627(16) 0.02593(9) Uani 1 1 d . . .
P1 P 0.86017(14) 0.36428(12) 0.65060(11) 0.0272(3) Uani 1 1 d . . .
P2 P 0.55513(14) 0.28281(12) 0.66720(10) 0.0249(3) Uani 1 1 d . . .
C1 C 0.7155(6) 0.0939(5) 0.7591(4) 0.0293(13) Uani 1 1 d . . .
C2 C 0.8265(5) 0.1172(4) 0.7517(4) 0.0251(13) Uani 1 1 d . . .
C3 C 0.9409(6) 0.0824(5) 0.7647(4) 0.0312(14) Uani 1 1 d . . .
C4 C 1.0515(6) 0.1577(5) 0.7737(4) 0.0342(15) Uani 1 1 d . . .
H4A H 1.0498 0.2301 0.7676 0.041 Uiso 1 1 calc R . .
C5 C 1.1643(7) 0.1297(6) 0.7913(5) 0.0417(17) Uani 1 1 d . . .
H5A H 1.2391 0.1830 0.7998 0.050 Uiso 1 1 calc R . .
C6 C 1.1674(7) 0.0253(7) 0.7965(5) 0.0478(19) Uani 1 1 d . . .
H6A H 1.2443 0.0057 0.8084 0.057 Uiso 1 1 calc R . .
C7 C 1.0576(7) -0.0521(6) 0.7843(5) 0.0443(17) Uani 1 1 d . . .
H7A H 1.0602 -0.1248 0.7861 0.053 Uiso 1 1 calc R . .
C8 C 0.9436(6) -0.0257(5) 0.7694(4) 0.0357(15) Uani 1 1 d . . .
C9 C 0.6255(6) 0.0221(5) 0.7932(4) 0.0286(13) Uani 1 1 d . . .
C10 C 0.5097(6) -0.0325(5) 0.7341(4) 0.0323(14) Uani 1 1 d . . .
H10A H 0.4892 -0.0233 0.6711 0.039 Uiso 1 1 calc R . .
C11 C 0.4240(6) -0.1000(5) 0.7655(5) 0.0369(16) Uani 1 1 d . . .
H11A H 0.3465 -0.1383 0.7237 0.044 Uiso 1 1 calc R . .
C12 C 0.4504(7) -0.1120(6) 0.8571(5) 0.0441(18) Uani 1 1 d . . .
H12A H 0.3909 -0.1574 0.8788 0.053 Uiso 1 1 calc R . .
C13 C 0.5635(7) -0.0575(6) 0.9166(5) 0.0468(18) Uani 1 1 d . . .
H13A H 0.5812 -0.0659 0.9796 0.056 Uiso 1 1 calc R . .
C14 C 0.6535(6) 0.0100(6) 0.8872(5) 0.0403(16) Uani 1 1 d . . .
C15 C 0.7782(8) 0.0680(8) 0.9531(5) 0.067(3) Uani 1 1 d . . .
H15A H 0.7748 0.0654 1.0156 0.100 Uiso 1 1 calc R . .
H15B H 0.7982 0.1424 0.9404 0.100 Uiso 1 1 calc R . .
H15C H 0.8426 0.0338 0.9462 0.100 Uiso 1 1 calc R . .
C16 C 0.8275(7) -0.1125(6) 0.7582(5) 0.0454(18) Uani 1 1 d . . .
H16A H 0.8476 -0.1820 0.7588 0.068 Uiso 1 1 calc R . .
H16B H 0.7647 -0.1098 0.7001 0.068 Uiso 1 1 calc R . .
H16C H 0.7946 -0.1020 0.8084 0.068 Uiso 1 1 calc R . .
C17 C 0.7889(6) 0.4626(5) 0.5827(4) 0.0320(14) Uani 1 1 d . . .
H17A H 0.7637 0.5079 0.6229 0.038 Uiso 1 1 calc R . .
H17B H 0.8529 0.5094 0.5616 0.038 Uiso 1 1 calc R . .
C18 C 0.6774(6) 0.4146(5) 0.5013(4) 0.0280(13) Uani 1 1 d . . .
C19 C 0.6927(6) 0.4035(5) 0.4165(4) 0.0344(15) Uani 1 1 d . . .
H19A H 0.7736 0.4293 0.4114 0.041 Uiso 1 1 calc R . .
C20 C 0.5972(7) 0.3572(5) 0.3397(5) 0.0412(17) Uani 1 1 d . . .
H20A H 0.6119 0.3499 0.2829 0.049 Uiso 1 1 calc R . .
C21 C 0.4765(7) 0.3205(5) 0.3462(5) 0.0398(16) Uani 1 1 d . . .
H21A H 0.4084 0.2875 0.2940 0.048 Uiso 1 1 calc R . .
C22 C 0.4594(6) 0.3333(5) 0.4297(4) 0.0357(15) Uani 1 1 d . . .
H22A H 0.3778 0.3090 0.4339 0.043 Uiso 1 1 calc R . .
C23 C 0.5562(5) 0.3801(5) 0.5081(4) 0.0258(13) Uani 1 1 d . . .
C24 C 0.5307(6) 0.3939(5) 0.5971(4) 0.0306(14) Uani 1 1 d . . .
H24A H 0.4435 0.3992 0.5846 0.037 Uiso 1 1 calc R . .
H24B H 0.5861 0.4615 0.6321 0.037 Uiso 1 1 calc R . .
C25 C 0.9368(6) 0.3169(5) 0.5743(4) 0.0295(14) Uani 1 1 d . . .
C26 C 0.8622(6) 0.2447(5) 0.4998(4) 0.0340(15) Uani 1 1 d . . .
H26A H 0.7755 0.2198 0.4911 0.041 Uiso 1 1 calc R . .
C27 C 0.9135(7) 0.2082(5) 0.4374(5) 0.0403(16) Uani 1 1 d . . .
H27A H 0.8613 0.1601 0.3858 0.048 Uiso 1 1 calc R . .
C28 C 1.0413(7) 0.2423(6) 0.4508(5) 0.0405(17) Uani 1 1 d . . .
H28A H 1.0767 0.2174 0.4088 0.049 Uiso 1 1 calc R . .
C29 C 1.1150(6) 0.3123(5) 0.5257(5) 0.0397(16) Uani 1 1 d . . .
H29A H 1.2022 0.3352 0.5355 0.048 Uiso 1 1 calc R . .
C30 C 1.0646(6) 0.3503(5) 0.5874(4) 0.0322(14) Uani 1 1 d . . .
H30A H 1.1171 0.3989 0.6386 0.039 Uiso 1 1 calc R . .
C31 C 0.9893(6) 0.4539(5) 0.7397(5) 0.0332(14) Uani 1 1 d . . .
C32 C 1.0224(6) 0.4270(6) 0.8274(5) 0.0383(16) Uani 1 1 d . . .
H32A H 0.9779 0.3618 0.8409 0.046 Uiso 1 1 calc R . .
C33 C 1.1193(7) 0.4927(6) 0.8968(5) 0.0485(19) Uani 1 1 d . . .
H33A H 1.1418 0.4719 0.9567 0.058 Uiso 1 1 calc R . .
C34 C 1.1834(7) 0.5896(7) 0.8775(6) 0.056(2) Uani 1 1 d . . .
H34A H 1.2506 0.6349 0.9241 0.068 Uiso 1 1 calc R . .
C35 C 1.1490(7) 0.6189(6) 0.7913(6) 0.053(2) Uani 1 1 d . . .
H35A H 1.1916 0.6856 0.7790 0.064 Uiso 1 1 calc R . .
C36 C 1.0539(6) 0.5539(5) 0.7218(5) 0.0433(17) Uani 1 1 d . . .
H36A H 1.0315 0.5757 0.6623 0.052 Uiso 1 1 calc R . .
C37 C 0.5065(6) 0.3212(5) 0.7645(4) 0.0308(14) Uani 1 1 d . . .
C38 C 0.4351(7) 0.3935(6) 0.7608(5) 0.0447(18) Uani 1 1 d . . .
H38A H 0.4086 0.4258 0.7064 0.054 Uiso 1 1 calc R . .
C39 C 0.4013(8) 0.4196(6) 0.8370(6) 0.058(2) Uani 1 1 d . . .
H39A H 0.3525 0.4700 0.8342 0.069 Uiso 1 1 calc R . .
C40 C 0.4373(8) 0.3740(7) 0.9138(6) 0.058(2) Uani 1 1 d . . .
H40A H 0.4141 0.3923 0.9651 0.070 Uiso 1 1 calc R . .
C41 C 0.5082(7) 0.3002(7) 0.9189(5) 0.053(2) Uani 1 1 d . . .
H41A H 0.5328 0.2674 0.9732 0.063 Uiso 1 1 calc R . .
C42 C 0.5436(7) 0.2742(6) 0.8440(5) 0.0432(17) Uani 1 1 d . . .
H42A H 0.5930 0.2243 0.8475 0.052 Uiso 1 1 calc R . .
C43 C 0.4240(5) 0.1759(5) 0.5998(4) 0.0269(13) Uani 1 1 d . . .
C44 C 0.3079(6) 0.1524(5) 0.6134(5) 0.0335(15) Uani 1 1 d . . .
H44A H 0.2953 0.1911 0.6616 0.040 Uiso 1 1 calc R . .
C45 C 0.2100(6) 0.0725(6) 0.5568(5) 0.0439(17) Uani 1 1 d . . .
H45A H 0.1318 0.0558 0.5678 0.053 Uiso 1 1 calc R . .
C46 C 0.2255(7) 0.0179(5) 0.4855(5) 0.0436(18) Uani 1 1 d . . .
H46A H 0.1578 -0.0351 0.4462 0.052 Uiso 1 1 calc R . .
C47 C 0.3409(7) 0.0405(5) 0.4710(5) 0.0403(16) Uani 1 1 d . . .
H47A H 0.3521 0.0030 0.4216 0.048 Uiso 1 1 calc R . .
C48 C 0.4395(6) 0.1178(5) 0.5286(4) 0.0316(14) Uani 1 1 d . . .
H48A H 0.5187 0.1313 0.5193 0.038 Uiso 1 1 calc R . .
C1BB C 0.9429(9) -0.2913(8) 0.9410(6) 0.070(3) Uani 1 1 d . . .
H1BA H 1.0308 -0.2780 0.9547 0.084 Uiso 1 1 calc R . .
C2BB C 0.8652(10) -0.3731(8) 0.8765(6) 0.068(3) Uani 1 1 d . . .
H2BA H 0.8988 -0.4180 0.8463 0.082 Uiso 1 1 calc R . .
C3BB C 0.7383(10) -0.3891(7) 0.8564(6) 0.066(3) Uani 1 1 d . . .
H3BA H 0.6840 -0.4460 0.8125 0.080 Uiso 1 1 calc R . .
C4BB C 0.6897(8) -0.3241(8) 0.8988(6) 0.065(3) Uani 1 1 d . . .
H4BA H 0.6020 -0.3342 0.8835 0.078 Uiso 1 1 calc R . .
C5BB C 0.7691(9) -0.2438(7) 0.9639(6) 0.061(2) Uani 1 1 d . . .
H5BA H 0.7368 -0.1979 0.9942 0.073 Uiso 1 1 calc R . .
C6BB C 0.8936(9) -0.2309(7) 0.9844(6) 0.064(2) Uani 1 1 d . . .
H6BA H 0.9478 -0.1770 1.0311 0.077 Uiso 1 1 calc R . .

loop_
_atom_site_aniso_label
_atom_site_aniso_U_11
_atom_site_aniso_U_22
_atom_site_aniso_U_33
_atom_site_aniso_U_23
_atom_site_aniso_U_13
_atom_site_aniso_U_12
Pt1 0.02228(13) 0.02740(14) 0.02666(13) 0.00725(9) 0.00781(9) 0.00252(9)
P1 0.0226(8) 0.0264(8) 0.0317(8) 0.0068(7) 0.0099(7) 0.0020(6)
P2 0.0238(8) 0.0256(8) 0.0255(8) 0.0052(6) 0.0092(6) 0.0040(6)
C1 0.028(3) 0.025(3) 0.026(3) 0.000(3) 0.001(3) 0.000(3)
C2 0.026(3) 0.023(3) 0.025(3) 0.008(2) 0.004(3) 0.007(2)
C3 0.031(3) 0.042(4) 0.020(3) 0.008(3) 0.011(3) 0.004(3)
C4 0.034(4) 0.038(4) 0.028(3) 0.004(3) 0.006(3) 0.010(3)
C5 0.035(4) 0.053(5) 0.040(4) 0.001(3) 0.016(3) 0.010(3)
C6 0.041(4) 0.073(6) 0.040(4) 0.013(4) 0.014(3) 0.031(4)
C7 0.052(5) 0.047(4) 0.038(4) 0.008(3) 0.008(4) 0.028(4)
C8 0.039(4) 0.035(4) 0.035(4) 0.009(3) 0.012(3) 0.013(3)
C9 0.027(3) 0.024(3) 0.039(4) 0.010(3) 0.016(3) 0.006(3)
C10 0.026(3) 0.037(4) 0.030(3) 0.009(3) 0.007(3) 0.002(3)
C11 0.024(3) 0.033(4) 0.050(4) 0.009(3) 0.010(3) 0.002(3)
C12 0.036(4) 0.042(4) 0.061(5) 0.019(4) 0.024(4) 0.007(3)
C13 0.052(5) 0.054(5) 0.038(4) 0.017(3) 0.021(4) 0.011(4)
C14 0.039(4) 0.043(4) 0.037(4) 0.011(3) 0.013(3) 0.005(3)
C15 0.053(5) 0.092(7) 0.035(4) 0.013(4) 0.004(4) -0.012(5)
C16 0.047(4) 0.038(4) 0.054(5) 0.012(3) 0.016(4) 0.015(3)
C17 0.033(3) 0.029(3) 0.034(3) 0.008(3) 0.014(3) 0.002(3)
C18 0.029(3) 0.023(3) 0.035(3) 0.012(3) 0.014(3) 0.005(3)
C19 0.039(4) 0.032(3) 0.040(4) 0.012(3) 0.023(3) 0.011(3)
C20 0.059(5) 0.031(4) 0.038(4) 0.009(3) 0.018(4) 0.013(3)
C21 0.047(4) 0.032(4) 0.032(4) 0.007(3) 0.002(3) 0.006(3)
C22 0.032(3) 0.033(4) 0.039(4) 0.011(3) 0.006(3) 0.005(3)
C23 0.027(3) 0.025(3) 0.027(3) 0.010(2) 0.007(3) 0.010(3)
C24 0.025(3) 0.026(3) 0.042(4) 0.003(3) 0.012(3) 0.005(3)
C25 0.026(3) 0.028(3) 0.036(3) 0.010(3) 0.011(3) 0.005(3)
C26 0.032(3) 0.031(3) 0.037(4) 0.003(3) 0.011(3) 0.005(3)
C27 0.052(4) 0.033(4) 0.036(4) 0.001(3) 0.011(3) 0.012(3)
C28 0.049(4) 0.045(4) 0.038(4) 0.010(3) 0.026(4) 0.017(3)
C29 0.035(4) 0.038(4) 0.051(4) 0.008(3) 0.021(3) 0.008(3)
C30 0.030(3) 0.032(3) 0.032(3) 0.005(3) 0.010(3) 0.003(3)
C31 0.028(3) 0.027(3) 0.040(4) -0.003(3) 0.007(3) 0.003(3)
C32 0.032(4) 0.038(4) 0.042(4) -0.001(3) 0.009(3) 0.009(3)
C33 0.041(4) 0.058(5) 0.036(4) -0.003(4) -0.002(3) 0.011(4)
C34 0.034(4) 0.057(5) 0.058(5) -0.026(4) -0.001(4) -0.004(4)
C35 0.030(4) 0.039(4) 0.081(6) -0.004(4) 0.014(4) -0.003(3)
C36 0.032(4) 0.035(4) 0.058(5) 0.002(3) 0.015(4) -0.003(3)
C37 0.028(3) 0.032(3) 0.031(3) 0.001(3) 0.014(3) -0.002(3)
C38 0.059(5) 0.042(4) 0.045(4) 0.008(3) 0.028(4) 0.020(4)
C39 0.075(6) 0.043(5) 0.074(6) 0.002(4) 0.049(5) 0.016(4)
C40 0.071(6) 0.055(5) 0.046(5) -0.015(4) 0.035(4) -0.007(4)
C41 0.046(4) 0.076(6) 0.030(4) 0.005(4) 0.013(3) 0.001(4)
C42 0.039(4) 0.055(5) 0.032(4) 0.008(3) 0.011(3) 0.005(3)
C43 0.028(3) 0.023(3) 0.026(3) 0.004(2) 0.004(3) 0.004(3)
C44 0.029(3) 0.034(4) 0.038(4) 0.000(3) 0.015(3) 0.005(3)
C45 0.031(4) 0.039(4) 0.058(5) 0.003(4) 0.013(4) 0.003(3)
C46 0.040(4) 0.029(4) 0.042(4) -0.003(3) -0.005(3) -0.004(3)
C47 0.051(4) 0.036(4) 0.029(3) 0.001(3) 0.007(3) 0.010(3)
C48 0.029(3) 0.033(3) 0.031(3) 0.003(3) 0.010(3) 0.004(3)
C1BB 0.054(5) 0.095(8) 0.053(5) -0.012(5) 0.013(5) 0.011(5)
C2BB 0.077(7) 0.075(7) 0.058(6) -0.002(5) 0.018(5) 0.035(6)
C3BB 0.083(7) 0.059(6) 0.035(4) -0.001(4) 0.003(5) -0.004(5)
C4BB 0.052(5) 0.099(7) 0.039(5) 0.017(5) 0.011(4) 0.011(5)
C5BB 0.071(6) 0.069(6) 0.054(5) 0.007(5) 0.031(5) 0.024(5)
C6BB 0.068(6) 0.066(6) 0.052(5) -0.004(4) 0.028(5) -0.008(5)

loop_
_atom_type_symbol
_atom_type_description
_atom_type_scat_dispersion_real
_atom_type_scat_dispersion_imag
_atom_type_scat_source
C C 0.0033 0.0016 'International Tables Vol C Tables 4.2.6.8 and 6.1.1.4'
H H 0.0000 0.0000 'International Tables Vol C Tables 4.2.6.8 and 6.1.1.4'
P P 0.1023 0.0942 'International Tables Vol C Tables 4.2.6.8 and 6.1.1.4'
Pt Pt -1.7033 8.3905 'International Tables Vol C Tables 4.2.6.8 and 6.1.1.4'

loop_
_geom_angle_atom_site_label_1
_geom_angle_atom_site_label_2
_geom_angle_atom_site_label_3
_geom_angle
_geom_angle_site_symmetry_1
_geom_angle_site_symmetry_3
_geom_angle_publ_flag
C1 Pt1 C2 36.8(2) . . ?
C1 Pt1 P1 149.42(18) . . ?
C2 Pt1 P1 112.63(16) . . ?
C1 Pt1 P2 107.78(18) . . ?
C2 Pt1 P2 144.50(16) . . ?
P1 Pt1 P2 102.79(5) . . ?
C31 P1 C25 103.8(3) . . ?
C31 P1 C17 100.6(3) . . ?
C25 P1 C17 100.7(3) . . ?
C31 P1 Pt1 115.6(2) . . ?
C25 P1 Pt1 114.68(19) . . ?
C17 P1 Pt1 119.1(2) . . ?
C43 P2 C37 104.0(3) . . ?
C43 P2 C24 100.4(3) . . ?
C37 P2 C24 100.8(3) . . ?
C43 P2 Pt1 111.8(2) . . ?
C37 P2 Pt1 117.0(2) . . ?
C24 P2 Pt1 120.47(19) . . ?
C2 C1 C9 146.8(6) . . ?
C2 C1 Pt1 72.2(3) . . ?
C9 C1 Pt1 140.8(5) . . ?
C1 C2 C3 145.5(6) . . ?
C1 C2 Pt1 71.0(4) . . ?
C3 C2 Pt1 143.3(4) . . ?
C4 C3 C8 118.7(6) . . ?
C4 C3 C2 119.3(6) . . ?
C8 C3 C2 122.0(6) . . ?
C5 C4 C3 121.6(7) . . ?
C5 C4 H4A 119.2 . . ?
C3 C4 H4A 119.2 . . ?
C6 C5 C4 119.8(7) . . ?
C6 C5 H5A 120.1 . . ?
C4 C5 H5A 120.1 . . ?
C5 C6 C7 119.7(7) . . ?
C5 C6 H6A 120.1 . . ?
C7 C6 H6A 120.1 . . ?
C6 C7 C8 121.6(7) . . ?
C6 C7 H7A 119.2 . . ?
C8 C7 H7A 119.2 . . ?
C7 C8 C3 118.5(6) . . ?
C7 C8 C16 119.6(6) . . ?
C3 C8 C16 122.0(6) . . ?
C10 C9 C14 118.8(5) . . ?
C10 C9 C1 120.6(5) . . ?
C14 C9 C1 120.5(6) . . ?
C11 C10 C9 121.2(6) . . ?
C11 C10 H10A 119.4 . . ?
C9 C10 H10A 119.4 . . ?
C12 C11 C10 120.3(6) . . ?
C12 C11 H11A 119.8 . . ?
C10 C11 H11A 119.8 . . ?
C13 C12 C11 119.3(6) . . ?
C13 C12 H12A 120.3 . . ?
C11 C12 H12A 120.3 . . ?
C12 C13 C14 122.0(7) . . ?
C12 C13 H13A 119.0 . . ?
C14 C13 H13A 119.0 . . ?
C13 C14 C9 118.3(6) . . ?
C13 C14 C15 121.5(6) . . ?
C9 C14 C15 120.2(6) . . ?
C14 C15 H15A 109.5 . . ?
C14 C15 H15B 109.5 . . ?
H15A C15 H15B 109.5 . . ?
C14 C15 H15C 109.5 . . ?
H15A C15 H15C 109.5 . . ?
H15B C15 H15C 109.5 . . ?
C8 C16 H16A 109.5 . . ?
C8 C16 H16B 109.5 . . ?
H16A C16 H16B 109.5 . . ?
C8 C16 H16C 109.5 . . ?
H16A C16 H16C 109.5 . . ?
H16B C16 H16C 109.5 . . ?
C18 C17 P1 114.7(4) . . ?
C18 C17 H17A 108.6 . . ?
P1 C17 H17A 108.6 . . ?
C18 C17 H17B 108.6 . . ?
P1 C17 H17B 108.6 . . ?
H17A C17 H17B 107.6 . . ?
C19 C18 C23 118.3(6) . . ?
C19 C18 C17 119.5(5) . . ?
C23 C18 C17 122.2(5) . . ?
C20 C19 C18 123.2(6) . . ?
C20 C19 H19A 118.4 . . ?
C18 C19 H19A 118.4 . . ?
C19 C20 C21 118.8(6) . . ?
C19 C20 H20A 120.6 . . ?
C21 C20 H20A 120.6 . . ?
C22 C21 C20 118.6(6) . . ?
C22 C21 H21A 120.7 . . ?
C20 C21 H21A 120.7 . . ?
C21 C22 C23 122.9(6) . . ?
C21 C22 H22A 118.6 . . ?
C23 C22 H22A 118.6 . . ?
C22 C23 C18 118.1(5) . . ?
C22 C23 C24 120.3(5) . . ?
C18 C23 C24 121.6(5) . . ?
C23 C24 P2 112.7(4) . . ?
C23 C24 H24A 109.0 . . ?
P2 C24 H24A 109.0 . . ?
C23 C24 H24B 109.0 . . ?
P2 C24 H24B 109.0 . . ?
H24A C24 H24B 107.8 . . ?
C26 C25 C30 119.0(6) . . ?
C26 C25 P1 117.5(5) . . ?
C30 C25 P1 123.5(5) . . ?
C25 C26 C27 120.5(6) . . ?
C25 C26 H26A 119.8 . . ?
C27 C26 H26A 119.8 . . ?
C26 C27 C28 120.2(6) . . ?
C26 C27 H27A 119.9 . . ?
C28 C27 H27A 119.9 . . ?
C29 C28 C27 119.0(6) . . ?
C29 C28 H28A 120.5 . . ?
C27 C28 H28A 120.5 . . ?
C28 C29 C30 121.3(6) . . ?
C28 C29 H29A 119.4 . . ?
C30 C29 H29A 119.4 . . ?
C29 C30 C25 120.1(6) . . ?
C29 C30 H30A 120.0 . . ?
C25 C30 H30A 120.0 . . ?
C32 C31 C36 118.2(6) . . ?
C32 C31 P1 119.9(5) . . ?
C36 C31 P1 121.8(5) . . ?
C31 C32 C33 121.7(7) . . ?
C31 C32 H32A 119.2 . . ?
C33 C32 H32A 119.2 . . ?
C32 C33 C34 119.3(7) . . ?
C32 C33 H33A 120.4 . . ?
C34 C33 H33A 120.4 . . ?
C35 C34 C33 119.6(7) . . ?
C35 C34 H34A 120.2 . . ?
C33 C34 H34A 120.2 . . ?
C34 C35 C36 121.6(7) . . ?
C34 C35 H35A 119.2 . . ?
C36 C35 H35A 119.2 . . ?
C35 C36 C31 119.6(7) . . ?
C35 C36 H36A 120.2 . . ?
C31 C36 H36A 120.2 . . ?
C38 C37 C42 119.2(6) . . ?
C38 C37 P2 122.9(5) . . ?
C42 C37 P2 118.0(5) . . ?
C37 C38 C39 120.2(7) . . ?
C37 C38 H38A 119.9 . . ?
C39 C38 H38A 119.9 . . ?
C40 C39 C38 120.4(8) . . ?
C40 C39 H39A 119.8 . . ?
C38 C39 H39A 119.8 . . ?
C39 C40 C41 120.3(7) . . ?
C39 C40 H40A 119.8 . . ?
C41 C40 H40A 119.8 . . ?
C40 C41 C42 119.8(7) . . ?
C40 C41 H41A 120.1 . . ?
C42 C41 H41A 120.1 . . ?
C37 C42 C41 120.0(7) . . ?
C37 C42 H42A 120.0 . . ?
C41 C42 H42A 120.0 . . ?
C44 C43 C48 118.4(6) . . ?
C44 C43 P2 123.4(5) . . ?
C48 C43 P2 118.1(4) . . ?
C43 C44 C45 120.4(6) . . ?
C43 C44 H44A 119.8 . . ?
C45 C44 H44A 119.8 . . ?
C46 C45 C44 120.6(6) . . ?
C46 C45 H45A 119.7 . . ?
C44 C45 H45A 119.7 . . ?
C45 C46 C47 119.7(6) . . ?
C45 C46 H46A 120.2 . . ?
C47 C46 H46A 120.2 . . ?
C48 C47 C46 120.0(6) . . ?
C48 C47 H47A 120.0 . . ?
C46 C47 H47A 120.0 . . ?
C47 C48 C43 120.9(6) . . ?
C47 C48 H48A 119.6 . . ?
C43 C48 H48A 119.6 . . ?
C6BB C1BB C2BB 119.4(9) . . ?
C6BB C1BB H1BA 120.3 . . ?
C2BB C1BB H1BA 120.3 . . ?
C3BB C2BB C1BB 119.2(9) . . ?
C3BB C2BB H2BA 120.4 . . ?
C1BB C2BB H2BA 120.4 . . ?
C4BB C3BB C2BB 120.6(8) . . ?
C4BB C3BB H3BA 119.7 . . ?
C2BB C3BB H3BA 119.7 . . ?
C3BB C4BB C5BB 119.3(9) . . ?
C3BB C4BB H4BA 120.4 . . ?
C5BB C4BB H4BA 120.4 . . ?
C6BB C5BB C4BB 119.3(8) . . ?
C6BB C5BB H5BA 120.4 . . ?
C4BB C5BB H5BA 120.4 . . ?
C1BB C6BB C5BB 122.2(9) . . ?
C1BB C6BB H6BA 118.9 . . ?
C5BB C6BB H6BA 118.9 . . ?

loop_
_geom_bond_atom_site_label_1
_geom_bond_atom_site_label_2
_geom_bond_distance
_geom_bond_site_symmetry_2
_geom_bond_publ_flag
Pt1 C1 2.045(6) . ?
Pt1 C2 2.059(6) . ?
Pt1 P1 2.2658(14) . ?
Pt1 P2 2.2707(16) . ?
P1 C31 1.836(7) . ?
P1 C25 1.841(6) . ?
P1 C17 1.858(6) . ?
P2 C43 1.824(6) . ?
P2 C37 1.849(6) . ?
P2 C24 1.851(6) . ?
C1 C2 1.295(8) . ?
C1 C9 1.468(8) . ?
C2 C3 1.457(9) . ?
C3 C4 1.391(9) . ?
C3 C8 1.412(9) . ?
C4 C5 1.388(10) . ?
C4 H4A 0.9500 . ?
C5 C6 1.365(11) . ?
C5 H5A 0.9500 . ?
C6 C7 1.389(11) . ?
C6 H6A 0.9500 . ?
C7 C8 1.395(10) . ?
C7 H7A 0.9500 . ?
C8 C16 1.506(9) . ?
C9 C10 1.392(9) . ?
C9 C14 1.414(9) . ?
C10 C11 1.381(8) . ?
C10 H10A 0.9500 . ?
C11 C12 1.379(10) . ?
C11 H11A 0.9500 . ?
C12 C13 1.373(10) . ?
C12 H12A 0.9500 . ?
C13 C14 1.397(9) . ?
C13 H13A 0.9500 . ?
C14 C15 1.509(10) . ?
C15 H15A 0.9800 . ?
C15 H15B 0.9800 . ?
C15 H15C 0.9800 . ?
C16 H16A 0.9800 . ?
C16 H16B 0.9800 . ?
C16 H16C 0.9800 . ?
C17 C18 1.503(9) . ?
C17 H17A 0.9900 . ?
C17 H17B 0.9900 . ?
C18 C19 1.382(8) . ?
C18 C23 1.413(8) . ?
C19 C20 1.366(10) . ?
C19 H19A 0.9500 . ?
C20 C21 1.408(10) . ?
C20 H20A 0.9500 . ?
C21 C22 1.374(9) . ?
C21 H21A 0.9500 . ?
C22 C23 1.390(9) . ?
C22 H22A 0.9500 . ?
C23 C24 1.505(8) . ?
C24 H24A 0.9900 . ?
C24 H24B 0.9900 . ?
C25 C26 1.386(9) . ?
C25 C30 1.396(8) . ?
C26 C27 1.396(9) . ?
C26 H26A 0.9500 . ?
C27 C28 1.397(10) . ?
C27 H27A 0.9500 . ?
C28 C29 1.373(10) . ?
C28 H28A 0.9500 . ?
C29 C30 1.390(9) . ?
C29 H29A 0.9500 . ?
C30 H30A 0.9500 . ?
C31 C32 1.374(9) . ?
C31 C36 1.422(9) . ?
C32 C33 1.388(10) . ?
C32 H32A 0.9500 . ?
C33 C34 1.398(11) . ?
C33 H33A 0.9500 . ?
C34 C35 1.364(12) . ?
C34 H34A 0.9500 . ?
C35 C36 1.377(10) . ?
C35 H35A 0.9500 . ?
C36 H36A 0.9500 . ?
C37 C38 1.375(10) . ?
C37 C42 1.385(9) . ?
C38 C39 1.405(10) . ?
C38 H38A 0.9500 . ?
C39 C40 1.340(12) . ?
C39 H39A 0.9500 . ?
C40 C41 1.385(12) . ?
C40 H40A 0.9500 . ?
C41 C42 1.395(10) . ?
C41 H41A 0.9500 . ?
C42 H42A 0.9500 . ?
C43 C44 1.393(8) . ?
C43 C48 1.393(9) . ?
C44 C45 1.395(9) . ?
C44 H44A 0.9500 . ?
C45 C46 1.369(10) . ?
C45 H45A 0.9500 . ?
C46 C47 1.391(10) . ?
C46 H46A 0.9500 . ?
C47 C48 1.386(9) . ?
C47 H47A 0.9500 . ?
C48 H48A 0.9500 . ?
C1BB C6BB 1.338(12) . ?
C1BB C2BB 1.377(13) . ?
C1BB H1BA 0.9500 . ?
C2BB C3BB 1.375(13) . ?
C2BB H2BA 0.9500 . ?
C3BB C4BB 1.363(13) . ?
C3BB H3BA 0.9500 . ?
C4BB C5BB 1.376(13) . ?
C4BB H4BA 0.9500 . ?
C5BB C6BB 1.352(12) . ?
C5BB H5BA 0.9500 . ?
C6BB H6BA 0.9500 . ?
